data_7713245
loop_
_publ_author_name
'Bennetts, Jason D.'
'Barwise, Lachlan'
'Sharp-Bucknall, Lachlan'
'White, Keith F.'
'Hogan, Conor F.'
'Dutton, Jason L.'

_publ_section_title
;
 Structural verification and new reactivity for Stang's reagent,
 [PhI(CN)][OTf].
;
_journal_issue 25
_journal_name_full 'Dalton transactions (Cambridge, England : 2003)'
_journal_page_first 8536
_journal_page_last 8539
_journal_paper_doi 10.1039/d3dt01765f
_journal_volume 52
_journal_year 2023
_chemical_formula_sum 'C8 H5 F3 I N O3 S'
_chemical_formula_weight 379.09
_chemical_name_common 'Stang's reagent'
_space_group_crystal_system monoclinic
_space_group_IT_number 14
_space_group_name_Hall '-P 2ybc'
_space_group_name_H-M_alt 'P 1 21/c 1'
_atom_sites_solution_hydrogens geom
_audit_creation_method SHELXL-2018/3
_audit_update_record
;
2023-04-20 deposited with the CCDC.	2023-06-12 downloaded from the CCDC.
;
_cell_angle_alpha 90
_cell_angle_beta 94.386(4)
_cell_angle_gamma 90
_cell_formula_units_Z 4
_cell_length_a 5.6343(2)
_cell_length_b 12.3673(6)
_cell_length_c 16.8451(9)
_cell_measurement_reflns_used 4667
_cell_measurement_temperature 175(2)
_cell_measurement_theta_max 71.0
_cell_measurement_theta_min 4.43
_cell_volume 1170.35(9)
_computing_cell_refinement 'CrysAlisPro 1.171.41.93a (Rigaku OD, 2020)'
_computing_data_collection 'CrysAlisPro 1.171.41.93a (Rigaku OD, 2020)'
_computing_data_reduction 'CrysAlisPro 1.171.41.93a (Rigaku OD, 2020)'
_computing_structure_refinement 'SHELXL-2021/3 (Sheldrick, 2021)'
_computing_structure_solution 'SHELXT-2021/3 (Sheldrick, 2021)'
_diffrn_ambient_temperature 175(2)
_diffrn_detector_area_resol_mean 10.0
_diffrn_measured_fraction_theta_full 1.000
_diffrn_measured_fraction_theta_max 0.997
_diffrn_measurement_device_type 'SuperNova, Dual, Cu at home/near, HyPix3000'
_diffrn_measurement_method '\w scans'
_diffrn_radiation_type CuK\a
_diffrn_radiation_wavelength 1.54184
_diffrn_reflns_av_R_equivalents 0.0982
_diffrn_reflns_av_unetI/netI 0.0711
_diffrn_reflns_Laue_measured_fraction_full 1.000
_diffrn_reflns_Laue_measured_fraction_max 0.997
_diffrn_reflns_limit_h_max 4
_diffrn_reflns_limit_h_min -6
_diffrn_reflns_limit_k_max 15
_diffrn_reflns_limit_k_min -14
_diffrn_reflns_limit_l_max 20
_diffrn_reflns_limit_l_min -20
_diffrn_reflns_number 11171
_diffrn_reflns_point_group_measured_fraction_full 1.000
_diffrn_reflns_point_group_measured_fraction_max 0.997
_diffrn_reflns_theta_full 67.684
_diffrn_reflns_theta_max 71.299
_diffrn_reflns_theta_min 4.440
_diffrn_source 'micro-focus sealed X-ray tube'
_exptl_absorpt_coefficient_mu 23.57
_exptl_absorpt_correction_T_max 0.669
_exptl_absorpt_correction_T_min 0.276
_exptl_absorpt_correction_type gaussian
_exptl_absorpt_process_details
;
CrysAlisPro 1.171.41.93a (Rigaku Oxford Diffraction, 2020)
Numerical absorption correction based on gaussian integration over
a multifaceted crystal model
Empirical absorption correction using spherical harmonics,
implemented in SCALE3 ABSPACK scaling algorithm.
;
_exptl_crystal_colour colourless
_exptl_crystal_density_diffrn 2.151
_exptl_crystal_description rod
_exptl_crystal_F_000 720
_exptl_crystal_recrystallization_method 'Vapour deposition'
_exptl_crystal_size_max 0.13
_exptl_crystal_size_mid 0.03
_exptl_crystal_size_min 0.03
_refine_diff_density_max 1.709
_refine_diff_density_min -2.389
_refine_diff_density_rms 0.262
_refine_ls_extinction_coef 0.0018(5)
_refine_ls_extinction_expression Fc^*^=kFc[1+0.001xFc^2^\l^3^/sin(2\q)]^-1/4^
_refine_ls_extinction_method 'SHELXL-2018/3 (Sheldrick 2018)'
_refine_ls_goodness_of_fit_ref 1.034
_refine_ls_hydrogen_treatment constr
_refine_ls_matrix_type full
_refine_ls_number_parameters 155
_refine_ls_number_reflns 2264
_refine_ls_number_restraints 0
_refine_ls_restrained_S_all 1.034
_refine_ls_R_factor_all 0.0979
_refine_ls_R_factor_gt 0.0658
_refine_ls_shift/su_max 0.000
_refine_ls_shift/su_mean 0.000
_refine_ls_structure_factor_coef Fsqd
_refine_ls_weighting_details 'w=1/[\s^2^(Fo^2^)+(0.1627P)^2^] where P=(Fo^2^+2Fc^2^)/3'
_refine_ls_weighting_scheme calc
_refine_ls_wR_factor_gt 0.1805
_refine_ls_wR_factor_ref 0.2369
_reflns_Friedel_coverage 0.000
_reflns_number_gt 1575
_reflns_number_total 2264
_reflns_threshold_expression 'I > 2\s(I)'
_cod_data_source_file d3dt01765f2.cif
_cod_data_source_block shelx_CCDC1
_cod_original_sg_symbol_H-M 'P 21/c'
_cod_database_code 7713245
_shelx_shelxl_version_number 2018/3
_shelx_space_group_comment
;
The symmetry employed for this shelxl refinement is uniquely defined
by the following loop, which should always be used as a source of
symmetry information in preference to the above space-group names.
They are only intended as comments.
;

loop_
_space_group_symop_operation_xyz
'x, y, z'
'-x, y+1/2, -z+1/2'
'-x, -y, -z'
'x, -y-1/2, z-1/2'

loop_
_atom_site_label
_atom_site_type_symbol
_atom_site_fract_x
_atom_site_fract_y
_atom_site_fract_z
_atom_site_U_iso_or_equiv
_atom_site_adp_type
_atom_site_occupancy
_atom_site_site_symmetry_order
_atom_site_calc_flag
_atom_site_refinement_flags_posn
_atom_site_refinement_flags_adp
_atom_site_refinement_flags_occupancy
_atom_site_disorder_assembly
_atom_site_disorder_group
I1 I 0.50177(12) 0.53214(6) 0.36389(5) 0.0495(4) Uani 1 1 d . . . . .
S2 S 0.9049(5) 0.3573(3) 0.4576(2) 0.0470(8) Uani 1 1 d . . . . .
O2 O 0.7013(13) 0.3577(8) 0.5022(6) 0.057(2) Uani 1 1 d . . . . .
F1 F 1.0976(19) 0.2088(8) 0.3757(7) 0.089(3) Uani 1 1 d . . . . .
O1 O 0.8693(14) 0.4196(8) 0.3831(6) 0.057(2) Uani 1 1 d . . . . .
F3 F 0.947(2) 0.1494(8) 0.4793(7) 0.094(3) Uani 1 1 d . . . . .
O3 O 1.1320(14) 0.3727(9) 0.5002(6) 0.063(3) Uani 1 1 d . . . . .
F2 F 0.720(2) 0.1945(9) 0.3766(7) 0.098(3) Uani 1 1 d . . . . .
C6 C 0.500(2) 0.4648(9) 0.2485(10) 0.053(3) Uani 1 1 d . . . . .
C5 C 0.671(2) 0.4994(12) 0.2016(11) 0.058(4) Uani 1 1 d . . . . .
H5 H 0.790827 0.549062 0.220605 0.069 Uiso 1 1 calc R U . . .
C2 C 0.326(2) 0.3515(12) 0.1492(10) 0.064(4) Uani 1 1 d . . . . .
H2 H 0.209956 0.299716 0.130953 0.077 Uiso 1 1 calc R U . . .
N1 N 0.061(2) 0.6776(12) 0.3027(7) 0.066(3) Uani 1 1 d . . . . .
C7 C 0.214(2) 0.6247(12) 0.3256(9) 0.058(3) Uani 1 1 d . . . . .
C4 C 0.328(2) 0.3909(11) 0.2260(9) 0.057(3) Uani 1 1 d . . . . .
H4 H 0.214809 0.367647 0.261378 0.069 Uiso 1 1 calc R U . . .
C3 C 0.662(3) 0.4582(13) 0.1237(12) 0.072(5) Uani 1 1 d . . . . .
H3 H 0.776319 0.480943 0.088560 0.086 Uiso 1 1 calc R U . . .
C8 C 0.915(3) 0.2204(12) 0.4195(10) 0.065(4) Uani 1 1 d . . . . .
C1 C 0.493(2) 0.3866(13) 0.0985(9) 0.062(4) Uani 1 1 d . . . . .
H1 H 0.487320 0.360046 0.045444 0.075 Uiso 1 1 calc R U . . .

loop_
_atom_site_aniso_label
_atom_site_aniso_U_11
_atom_site_aniso_U_22
_atom_site_aniso_U_33
_atom_site_aniso_U_23
_atom_site_aniso_U_13
_atom_site_aniso_U_12
I1 0.0418(5) 0.0553(6) 0.0510(6) -0.0002(4) 0.0001(3) 0.0086(3)
S2 0.0360(13) 0.0533(16) 0.0514(18) -0.0031(14) 0.0008(12) 0.0070(11)
O2 0.036(4) 0.069(6) 0.065(6) -0.008(5) 0.009(4) 0.011(4)
F1 0.095(6) 0.070(6) 0.107(8) -0.002(6) 0.043(6) 0.022(5)
O1 0.046(4) 0.060(5) 0.065(6) 0.010(5) 0.009(4) 0.002(4)
F3 0.140(9) 0.067(5) 0.078(7) 0.017(5) 0.034(7) 0.026(6)
O3 0.043(4) 0.090(7) 0.054(6) -0.002(5) -0.004(4) 0.007(4)
F2 0.110(8) 0.088(7) 0.094(8) -0.027(6) -0.006(7) -0.022(6)
C6 0.036(5) 0.040(6) 0.082(11) -0.007(6) 0.005(6) 0.005(4)
C5 0.050(7) 0.057(7) 0.068(10) -0.008(7) 0.012(7) -0.014(6)
C2 0.055(7) 0.060(8) 0.077(11) -0.007(8) 0.003(7) -0.018(6)
N1 0.066(7) 0.088(9) 0.045(7) -0.001(6) -0.003(6) 0.028(7)
C7 0.043(6) 0.071(9) 0.061(9) -0.015(7) 0.004(6) 0.011(6)
C4 0.052(7) 0.055(7) 0.065(9) -0.003(7) 0.008(6) -0.017(6)
C3 0.066(9) 0.072(10) 0.081(13) -0.014(9) 0.028(9) -0.019(7)
C8 0.078(9) 0.059(8) 0.059(10) -0.003(7) 0.004(8) 0.008(7)
C1 0.072(8) 0.072(9) 0.042(8) -0.019(7) 0.001(6) -0.003(7)

loop_
_atom_type_symbol
_atom_type_description
_atom_type_scat_dispersion_real
_atom_type_scat_dispersion_imag
_atom_type_scat_source
C C 0.0181 0.0091 'International Tables Vol C Tables 4.2.6.8 and 6.1.1.4'
H H 0.0000 0.0000 'International Tables Vol C Tables 4.2.6.8 and 6.1.1.4'
N N 0.0311 0.0180 'International Tables Vol C Tables 4.2.6.8 and 6.1.1.4'
O O 0.0492 0.0322 'International Tables Vol C Tables 4.2.6.8 and 6.1.1.4'
F F 0.0727 0.0534 'International Tables Vol C Tables 4.2.6.8 and 6.1.1.4'
S S 0.3331 0.5567 'International Tables Vol C Tables 4.2.6.8 and 6.1.1.4'
I I -0.3257 6.8362 'International Tables Vol C Tables 4.2.6.8 and 6.1.1.4'

loop_
_geom_angle_atom_site_label_1
_geom_angle_atom_site_label_2
_geom_angle_atom_site_label_3
_geom_angle
_geom_angle_site_symmetry_1
_geom_angle_site_symmetry_3
_geom_angle_publ_flag
C7 I1 C6 89.0(5) . . ?
O2 S2 O3 117.5(6) . . ?
O2 S2 O1 112.7(5) . . ?
O3 S2 O1 114.6(6) . . ?
O2 S2 C8 103.9(7) . . ?
O3 S2 C8 104.4(7) . . ?
O1 S2 C8 101.2(7) . . ?
C5 C6 C4 124.7(16) . . ?
C5 C6 I1 117.1(10) . . ?
C4 C6 I1 118.3(11) . . ?
C6 C5 C3 116.8(13) . . ?
C4 C2 C1 120.6(13) . . ?
N1 C7 I1 177.4(14) . . ?
C6 C4 C2 116.8(14) . . ?
C1 C3 C5 120.5(14) . . ?
F2 C8 F1 108.8(14) . . ?
F2 C8 F3 108.2(14) . . ?
F1 C8 F3 106.7(12) . . ?
F2 C8 S2 112.0(11) . . ?
F1 C8 S2 110.4(11) . . ?
F3 C8 S2 110.7(11) . . ?
C3 C1 C2 120.6(15) . . ?

loop_
_geom_bond_atom_site_label_1
_geom_bond_atom_site_label_2
_geom_bond_distance
_geom_bond_site_symmetry_2
_geom_bond_publ_flag
I1 C7 2.047(13) . ?
I1 C6 2.115(16) . ?
S2 O2 1.418(9) . ?
S2 O3 1.431(9) . ?
S2 O1 1.472(10) . ?
S2 C8 1.813(16) . ?
F1 C8 1.317(18) . ?
F3 C8 1.337(18) . ?
F2 C8 1.310(18) . ?
C6 C5 1.36(2) . ?
C6 C4 1.364(17) . ?
C5 C3 1.40(2) . ?
C2 C4 1.38(2) . ?
C2 C1 1.39(2) . ?
N1 C7 1.127(17) . ?
C3 C1 1.35(2) . ?
